data_7000239
loop_
_publ_author_name
'Pothiraja, Ramasamy'
'Milanov, Andrian'
'Parala, Harish'
'Winter, Manuela'
'Fischer, Roland A.'
'Devi, Anjana'

_publ_section_title
;
 Monomeric malonate precursors for the MOCVD of HfO2 and ZrO2 thin
 films
;
_journal_issue 4
_journal_name_full 'Dalton Transactions'
_journal_page_first 654
_journal_paper_doi 10.1039/b810528f
_journal_year 2009
_chemical_formula_sum 'C60 H112 O20 Zr2'
_chemical_formula_weight 1335.94
_chemical_name_systematic
;
?
;
_space_group_IT_number 2
_symmetry_cell_setting triclinic
_symmetry_space_group_name_Hall '-P 1'
_symmetry_space_group_name_H-M 'P -1'
_atom_sites_solution_hydrogens geom
_atom_sites_solution_primary direct
_atom_sites_solution_secondary difmap
_audit_creation_method SHELXL-97
_cell_angle_alpha 84.441(3)
_cell_angle_beta 89.034(3)
_cell_angle_gamma 84.501(3)
_cell_formula_units_Z 2
_cell_length_a 13.8318(5)
_cell_length_b 16.0899(5)
_cell_length_c 16.8531(5)
_cell_measurement_reflns_used 9657
_cell_measurement_temperature 105(2)
_cell_measurement_theta_max 36.73
_cell_measurement_theta_min 2.62
_cell_volume 3715.8(2)
_computing_cell_refinement 'CrysAlis RED 1.171.13, Oxford Diffraction'
_computing_data_collection 'CrysAlis CCD 1.171.13, Oxford Diffraction'
_computing_data_reduction 'CrysAlis RED 1.171.13, Oxford Diffraction'
_computing_molecular_graphics SHELXL-97
_computing_publication_material SHELXL-97
_computing_structure_refinement 'SHELXL-97 (Sheldrick, 1997)'
_computing_structure_solution 'SHELXS-97 (Sheldrick, 1990)'
_diffrn_ambient_temperature 105(2)
_diffrn_measured_fraction_theta_full 0.997
_diffrn_measured_fraction_theta_max 0.997
_diffrn_measurement_device_type 'Sapphire2-CCD, Oxford Diffraction'
_diffrn_measurement_method '1109 images at 1.0 deg. in \w and 15 sec.'
_diffrn_radiation_monochromator graphite
_diffrn_radiation_source 'Enhance (Mo) X-ray Source'
_diffrn_radiation_type MoK\a
_diffrn_radiation_wavelength 0.71073
_diffrn_reflns_av_R_equivalents 0.0675
_diffrn_reflns_av_sigmaI/netI 0.0507
_diffrn_reflns_limit_h_max 16
_diffrn_reflns_limit_h_min -16
_diffrn_reflns_limit_k_max 19
_diffrn_reflns_limit_k_min -19
_diffrn_reflns_limit_l_max 20
_diffrn_reflns_limit_l_min -19
_diffrn_reflns_number 59810
_diffrn_reflns_theta_full 25.00
_diffrn_reflns_theta_max 25.00
_diffrn_reflns_theta_min 2.72
_exptl_absorpt_coefficient_mu 0.342
_exptl_absorpt_correction_T_max 0.936
_exptl_absorpt_correction_T_min 0.870
_exptl_absorpt_correction_type empirical
_exptl_absorpt_process_details sadabs
_exptl_crystal_colour colourless
_exptl_crystal_density_diffrn 1.194
_exptl_crystal_density_method 'not measured'
_exptl_crystal_description prism
_exptl_crystal_F_000 1424
_exptl_crystal_size_max 0.25
_exptl_crystal_size_mid 0.15
_exptl_crystal_size_min 0.07
_refine_diff_density_max 1.909
_refine_diff_density_min -1.356
_refine_diff_density_rms 0.091
_refine_ls_extinction_method none
_refine_ls_goodness_of_fit_ref 1.026
_refine_ls_hydrogen_treatment constr
_refine_ls_matrix_type full
_refine_ls_number_parameters 737
_refine_ls_number_reflns 13039
_refine_ls_number_restraints 12
_refine_ls_restrained_S_all 1.038
_refine_ls_R_factor_all 0.0778
_refine_ls_R_factor_gt 0.0492
_refine_ls_shift/su_max 0.001
_refine_ls_shift/su_mean 0.000
_refine_ls_structure_factor_coef Fsqd
_refine_ls_weighting_details 'calc w=1/[\s^2^(Fo^2^)+(0.0616P)^2^+7.4490P] where P=(Fo^2^+2Fc^2^)/3'
_refine_ls_weighting_scheme calc
_refine_ls_wR_factor_gt 0.1204
_refine_ls_wR_factor_ref 0.1368
_reflns_number_gt 9651
_reflns_number_total 13039
_reflns_threshold_expression >2sigma(I)
_cod_data_source_file b810528f.txt
_cod_data_source_block cvd112
_cod_original_sg_symbol_H-M P-1
_cod_database_code 7000239

loop_
_symmetry_equiv_pos_as_xyz
'x, y, z'
'-x, -y, -z'

loop_
_atom_site_label
_atom_site_type_symbol
_atom_site_fract_x
_atom_site_fract_y
_atom_site_fract_z
_atom_site_U_iso_or_equiv
_atom_site_adp_type
_atom_site_occupancy
_atom_site_symmetry_multiplicity
_atom_site_calc_flag
_atom_site_refinement_flags
_atom_site_disorder_assembly
_atom_site_disorder_group
Zr1 Zr 0.77827(3) 0.22609(2) 0.49853(2) 0.02437(11) Uani 1 1 d . . .
Zr2 Zr 0.77523(2) 0.73969(2) -0.01903(2) 0.02086(10) Uani 1 1 d . . .
O11 O 0.80819(18) 0.19002(15) 0.62125(14) 0.0271(6) Uani 1 1 d . . .
O12 O 0.83274(18) 0.18655(15) 0.75382(15) 0.0263(6) Uani 1 1 d . . .
C12 C 0.8112(2) 0.2292(2) 0.6832(2) 0.0235(8) Uani 1 1 d . . .
C13 C 0.7946(3) 0.3156(2) 0.6850(2) 0.0250(8) Uani 1 1 d . . .
H13A H 0.8003 0.3388 0.7343 0.030 Uiso 1 1 calc R . .
O14 O 0.75606(19) 0.45081(15) 0.62960(15) 0.0287(6) Uani 1 1 d . . .
C14 C 0.7697(3) 0.3692(2) 0.6171(2) 0.0255(8) Uani 1 1 d . . .
O15 O 0.7594(2) 0.34747(15) 0.54800(15) 0.0308(6) Uani 1 1 d . . .
O16 O 0.62448(18) 0.22840(16) 0.53507(15) 0.0299(6) Uani 1 1 d . . .
O17 O 0.46125(19) 0.25721(18) 0.53971(15) 0.0353(7) Uani 1 1 d . . .
C17 C 0.5478(3) 0.2618(2) 0.5015(2) 0.0283(9) Uani 1 1 d . . .
C18 C 0.5413(3) 0.3045(3) 0.4264(2) 0.0326(9) Uani 1 1 d . . .
H18A H 0.4790 0.3261 0.4069 0.039 Uiso 1 1 calc R . .
O19 O 0.60128(18) 0.36235(16) 0.30852(14) 0.0282(6) Uani 1 1 d . . .
C19 C 0.6215(3) 0.3173(2) 0.3784(2) 0.0251(8) Uani 1 1 d . . .
O21 O 0.81341(16) 0.69785(15) 0.10044(14) 0.0237(5) Uani 1 1 d . . .
O22 O 0.81790(17) 0.63147(16) 0.22436(14) 0.0272(6) Uani 1 1 d . . .
C22 C 0.7683(3) 0.6638(2) 0.1592(2) 0.0212(7) Uani 1 1 d . . .
C23 C 0.6687(3) 0.6583(2) 0.1638(2) 0.0237(8) Uani 1 1 d . . .
H23A H 0.6425 0.6287 0.2094 0.028 Uiso 1 1 calc R . .
O210 O 0.63015(16) 0.73130(14) 0.03765(14) 0.0223(5) Uani 1 1 d . . .
O24 O 0.51181(17) 0.68784(15) 0.12133(14) 0.0236(5) Uani 1 1 d . . .
C24 C 0.6059(2) 0.6949(2) 0.1034(2) 0.0206(7) Uani 1 1 d . . .
O25 O 0.74873(17) 0.86542(14) 0.02029(14) 0.0240(5) Uani 1 1 d . . .
O26 O 0.6844(2) 0.99699(15) 0.03526(15) 0.0316(6) Uani 1 1 d . . .
C26 C 0.6947(3) 0.9295(2) -0.0066(2) 0.0238(8) Uani 1 1 d . . .
C27 C 0.6446(3) 0.9396(2) -0.0780(2) 0.0268(8) Uani 1 1 d . . .
H27A H 0.6045 0.9902 -0.0915 0.032 Uiso 1 1 calc R . .
O28 O 0.60508(19) 0.89767(15) -0.19903(14) 0.0280(6) Uani 1 1 d . . .
C28 C 0.6519(3) 0.8775(2) -0.1300(2) 0.0230(8) Uani 1 1 d . . .
O29 O 0.69919(17) 0.80582(14) -0.11768(14) 0.0230(5) Uani 1 1 d . . .
O31 O 0.90626(18) 0.24862(16) 0.46168(15) 0.0301(6) Uani 1 1 d . A .
C31 C 0.9990(3) 0.2616(3) 0.4323(3) 0.074(2) Uani 1 1 d D . .
C32 C 1.0580(13) 0.2483(17) 0.5084(8) 0.0734(14) Uiso 0.364(6) 1 d PD A 1
H32A H 1.0231 0.2778 0.5501 0.110 Uiso 0.364(6) 1 calc PR A 1
H32B H 1.1212 0.2703 0.4984 0.110 Uiso 0.364(6) 1 calc PR A 1
H32C H 1.0678 0.1882 0.5258 0.110 Uiso 0.364(6) 1 calc PR A 1
C33 C 1.0357(12) 0.2415(11) 0.3526(6) 0.0734(14) Uiso 0.364(6) 1 d PD A 1
H33A H 1.0371 0.1809 0.3490 0.110 Uiso 0.364(6) 1 calc PR A 1
H33B H 1.1015 0.2588 0.3446 0.110 Uiso 0.364(6) 1 calc PR A 1
H33C H 0.9929 0.2715 0.3114 0.110 Uiso 0.364(6) 1 calc PR A 1
C34 C 0.9882(13) 0.3576(5) 0.4343(11) 0.0734(14) Uiso 0.364(6) 1 d PD A 1
H34A H 0.9451 0.3832 0.3913 0.110 Uiso 0.364(6) 1 calc PR A 1
H34B H 1.0521 0.3789 0.4270 0.110 Uiso 0.364(6) 1 calc PR A 1
H34C H 0.9606 0.3716 0.4857 0.110 Uiso 0.364(6) 1 calc PR A 1
C321 C 1.0769(7) 0.2516(10) 0.4942(6) 0.0734(14) Uiso 0.636(6) 1 d PD A 2
H32D H 1.0663 0.2037 0.5328 0.110 Uiso 0.636(6) 1 calc PR A 2
H32E H 1.0748 0.3027 0.5217 0.110 Uiso 0.636(6) 1 calc PR A 2
H32F H 1.1405 0.2419 0.4685 0.110 Uiso 0.636(6) 1 calc PR A 2
C331 C 1.0237(7) 0.1835(5) 0.3852(6) 0.0734(14) Uiso 0.636(6) 1 d PD A 2
H33D H 1.0182 0.1323 0.4209 0.110 Uiso 0.636(6) 1 calc PR A 2
H33E H 1.0902 0.1837 0.3643 0.110 Uiso 0.636(6) 1 calc PR A 2
H33F H 0.9783 0.1854 0.3409 0.110 Uiso 0.636(6) 1 calc PR A 2
C341 C 0.9974(7) 0.3299(5) 0.3650(5) 0.0734(14) Uiso 0.636(6) 1 d PD A 2
H34D H 0.9476 0.3216 0.3266 0.110 Uiso 0.636(6) 1 calc PR A 2
H34E H 1.0611 0.3283 0.3384 0.110 Uiso 0.636(6) 1 calc PR A 2
H34F H 0.9825 0.3845 0.3859 0.110 Uiso 0.636(6) 1 calc PR A 2
O41 O 0.77606(19) 0.11295(15) 0.47187(15) 0.0319(6) Uani 1 1 d . B .
C41 C 0.7795(4) 0.0323(3) 0.4522(3) 0.0695(18) Uani 1 1 d D . .
C42 C 0.7469(8) -0.0289(5) 0.5158(5) 0.0727(14) Uiso 0.621(5) 1 d PD B 1
H42A H 0.7800 -0.0229 0.5656 0.109 Uiso 0.621(5) 1 calc PR B 1
H42B H 0.7624 -0.0859 0.5004 0.109 Uiso 0.621(5) 1 calc PR B 1
H42C H 0.6765 -0.0184 0.5235 0.109 Uiso 0.621(5) 1 calc PR B 1
C43 C 0.8921(5) 0.0130(6) 0.4524(6) 0.0727(14) Uiso 0.621(5) 1 d PD B 1
H43A H 0.9212 0.0536 0.4144 0.109 Uiso 0.621(5) 1 calc PR B 1
H43B H 0.9092 -0.0438 0.4371 0.109 Uiso 0.621(5) 1 calc PR B 1
H43C H 0.9167 0.0170 0.5060 0.109 Uiso 0.621(5) 1 calc PR B 1
C44 C 0.7608(8) 0.0233(6) 0.3668(4) 0.0727(14) Uiso 0.621(5) 1 d PD B 1
H44A H 0.6953 0.0486 0.3528 0.109 Uiso 0.621(5) 1 calc PR B 1
H44B H 0.7662 -0.0364 0.3582 0.109 Uiso 0.621(5) 1 calc PR B 1
H44C H 0.8086 0.0517 0.3332 0.109 Uiso 0.621(5) 1 calc PR B 1
C421 C 0.8115(13) -0.0310(8) 0.5208(7) 0.0727(14) Uiso 0.379(5) 1 d PD B 2
H42D H 0.8793 -0.0254 0.5336 0.109 Uiso 0.379(5) 1 calc PR B 2
H42E H 0.8057 -0.0877 0.5060 0.109 Uiso 0.379(5) 1 calc PR B 2
H42F H 0.7704 -0.0211 0.5675 0.109 Uiso 0.379(5) 1 calc PR B 2
C431 C 0.8439(11) 0.0018(10) 0.3860(8) 0.0727(14) Uiso 0.379(5) 1 d PD B 2
H43D H 0.8287 0.0373 0.3364 0.109 Uiso 0.379(5) 1 calc PR B 2
H43E H 0.8328 -0.0563 0.3790 0.109 Uiso 0.379(5) 1 calc PR B 2
H43F H 0.9120 0.0044 0.3997 0.109 Uiso 0.379(5) 1 calc PR B 2
C441 C 0.6864(8) 0.0428(10) 0.4043(9) 0.0727(14) Uiso 0.379(5) 1 d PD B 2
H44D H 0.6305 0.0413 0.4408 0.109 Uiso 0.379(5) 1 calc PR B 2
H44E H 0.6864 -0.0029 0.3698 0.109 Uiso 0.379(5) 1 calc PR B 2
H44F H 0.6821 0.0967 0.3715 0.109 Uiso 0.379(5) 1 calc PR B 2
O51 O 0.76550(17) 0.63177(14) -0.05589(14) 0.0251(5) Uani 1 1 d . . .
C51 C 0.7429(3) 0.5525(2) -0.0757(2) 0.0268(8) Uani 1 1 d . . .
C52 C 0.6365(3) 0.5438(2) -0.0562(3) 0.0372(10) Uani 1 1 d . . .
H52A H 0.5960 0.5869 -0.0890 0.056 Uiso 1 1 calc R . .
H52B H 0.6243 0.5508 0.0003 0.056 Uiso 1 1 calc R . .
H52C H 0.6205 0.4881 -0.0675 0.056 Uiso 1 1 calc R . .
C53 C 0.8086(3) 0.4861(2) -0.0261(3) 0.0419(10) Uani 1 1 d . . .
H53A H 0.8767 0.4928 -0.0401 0.063 Uiso 1 1 calc R . .
H53B H 0.7933 0.4301 -0.0369 0.063 Uiso 1 1 calc R . .
H53C H 0.7981 0.4929 0.0307 0.063 Uiso 1 1 calc R . .
C54 C 0.7628(3) 0.5480(3) -0.1647(3) 0.0420(11) Uani 1 1 d . . .
H54A H 0.8318 0.5535 -0.1759 0.063 Uiso 1 1 calc R . .
H54B H 0.7234 0.5936 -0.1952 0.063 Uiso 1 1 calc R . .
H54C H 0.7460 0.4940 -0.1800 0.063 Uiso 1 1 calc R . .
O61 O 0.90619(17) 0.75906(15) -0.05137(14) 0.0255(5) Uani 1 1 d . . .
C61 C 0.9998(3) 0.7514(2) -0.0864(2) 0.0295(8) Uani 1 1 d . . .
C62 C 1.0742(3) 0.7590(3) -0.0229(3) 0.0494(12) Uani 1 1 d . . .
H62A H 1.0638 0.8147 -0.0035 0.074 Uiso 1 1 calc R . .
H62B H 1.1397 0.7514 -0.0458 0.074 Uiso 1 1 calc R . .
H62C H 1.0673 0.7159 0.0215 0.074 Uiso 1 1 calc R . .
C63 C 1.0141(3) 0.6658(3) -0.1185(4) 0.0612(15) Uani 1 1 d . . .
H63A H 1.0109 0.6218 -0.0744 0.092 Uiso 1 1 calc R . .
H63B H 1.0777 0.6593 -0.1449 0.092 Uiso 1 1 calc R . .
H63C H 0.9630 0.6613 -0.1570 0.092 Uiso 1 1 calc R . .
C64 C 1.0040(3) 0.8221(3) -0.1529(3) 0.0486(12) Uani 1 1 d . . .
H64A H 0.9946 0.8762 -0.1303 0.073 Uiso 1 1 calc R . .
H64B H 0.9527 0.8188 -0.1915 0.073 Uiso 1 1 calc R . .
H64C H 1.0675 0.8167 -0.1796 0.073 Uiso 1 1 calc R . .
O110 O 0.70903(17) 0.29130(15) 0.39534(14) 0.0256(5) Uani 1 1 d . . .
C121 C 0.8479(3) 0.0938(2) 0.7652(2) 0.0313(9) Uani 1 1 d . . .
C122 C 0.8663(3) 0.0782(3) 0.8544(2) 0.0402(10) Uani 1 1 d . . .
H12A H 0.8082 0.0984 0.8835 0.060 Uiso 1 1 calc R . .
H12B H 0.9212 0.1082 0.8680 0.060 Uiso 1 1 calc R . .
H12C H 0.8814 0.0179 0.8690 0.060 Uiso 1 1 calc R . .
C123 C 0.9367(3) 0.0630(3) 0.7183(3) 0.0438(11) Uani 1 1 d . . .
H12D H 0.9236 0.0742 0.6611 0.066 Uiso 1 1 calc R . .
H12E H 0.9516 0.0025 0.7317 0.066 Uiso 1 1 calc R . .
H12F H 0.9922 0.0924 0.7317 0.066 Uiso 1 1 calc R . .
C124 C 0.7563(3) 0.0565(3) 0.7435(3) 0.0437(11) Uani 1 1 d . . .
H12G H 0.7455 0.0676 0.6860 0.065 Uiso 1 1 calc R . .
H12H H 0.7008 0.0821 0.7723 0.065 Uiso 1 1 calc R . .
H12I H 0.7635 -0.0042 0.7583 0.065 Uiso 1 1 calc R . .
C141 C 0.7225(3) 0.5163(2) 0.5669(2) 0.0352(9) Uani 1 1 d . . .
C142 C 0.7183(3) 0.5951(2) 0.6099(2) 0.0325(9) Uani 1 1 d . . .
H14A H 0.6697 0.5919 0.6529 0.049 Uiso 1 1 calc R . .
H14B H 0.7003 0.6442 0.5722 0.049 Uiso 1 1 calc R . .
H14C H 0.7820 0.6000 0.6325 0.049 Uiso 1 1 calc R . .
C143 C 0.6233(4) 0.5017(3) 0.5389(3) 0.0629(16) Uani 1 1 d . . .
H14D H 0.5783 0.4994 0.5845 0.094 Uiso 1 1 calc R . .
H14E H 0.6269 0.4486 0.5146 0.094 Uiso 1 1 calc R . .
H14F H 0.6000 0.5477 0.4994 0.094 Uiso 1 1 calc R . .
C144 C 0.7966(5) 0.5207(3) 0.4987(3) 0.082(2) Uani 1 1 d . . .
H14G H 0.7984 0.4696 0.4712 0.123 Uiso 1 1 calc R . .
H14H H 0.8610 0.5257 0.5201 0.123 Uiso 1 1 calc R . .
H14I H 0.7779 0.5697 0.4610 0.123 Uiso 1 1 calc R . .
C171 C 0.4537(3) 0.2261(3) 0.6239(3) 0.0408(10) Uani 1 1 d . . .
C172 C 0.3446(3) 0.2392(3) 0.6386(3) 0.0449(11) Uani 1 1 d . . .
H17A H 0.3234 0.2993 0.6320 0.067 Uiso 1 1 calc R . .
H17B H 0.3296 0.2163 0.6929 0.067 Uiso 1 1 calc R . .
H17C H 0.3108 0.2104 0.6003 0.067 Uiso 1 1 calc R . .
C173 C 0.5074(3) 0.2781(4) 0.6739(3) 0.0629(16) Uani 1 1 d . . .
H17D H 0.4814 0.3370 0.6644 0.094 Uiso 1 1 calc R . .
H17E H 0.5765 0.2726 0.6597 0.094 Uiso 1 1 calc R . .
H17F H 0.4993 0.2587 0.7304 0.094 Uiso 1 1 calc R . .
C174 C 0.4888(5) 0.1335(4) 0.6358(5) 0.103(3) Uani 1 1 d . . .
H17G H 0.5590 0.1261 0.6261 0.154 Uiso 1 1 calc R . .
H17H H 0.4555 0.1032 0.5983 0.154 Uiso 1 1 calc R . .
H17I H 0.4744 0.1115 0.6905 0.154 Uiso 1 1 calc R . .
C191 C 0.6753(3) 0.3804(2) 0.2472(2) 0.0326(9) Uani 1 1 d . . .
C192 C 0.6139(3) 0.4271(3) 0.1805(3) 0.0433(11) Uani 1 1 d . . .
H19A H 0.5827 0.4794 0.1984 0.065 Uiso 1 1 calc R . .
H19B H 0.5640 0.3922 0.1659 0.065 Uiso 1 1 calc R . .
H19C H 0.6553 0.4401 0.1341 0.065 Uiso 1 1 calc R . .
C193 C 0.7245(3) 0.2992(3) 0.2205(2) 0.0397(10) Uani 1 1 d . . .
H19D H 0.6754 0.2661 0.2012 0.060 Uiso 1 1 calc R . .
H19E H 0.7589 0.2670 0.2656 0.060 Uiso 1 1 calc R . .
H19F H 0.7709 0.3120 0.1775 0.060 Uiso 1 1 calc R . .
C194 C 0.7466(4) 0.4361(3) 0.2779(3) 0.0525(13) Uani 1 1 d . . .
H19G H 0.7110 0.4875 0.2940 0.079 Uiso 1 1 calc R . .
H19H H 0.7933 0.4506 0.2356 0.079 Uiso 1 1 calc R . .
H19I H 0.7814 0.4061 0.3239 0.079 Uiso 1 1 calc R . .
C221 C 0.9228(3) 0.6385(2) 0.2327(2) 0.0271(8) Uani 1 1 d . . .
C222 C 0.9421(3) 0.5956(3) 0.3157(3) 0.0456(11) Uani 1 1 d . . .
H22A H 0.9037 0.6265 0.3546 0.068 Uiso 1 1 calc R . .
H22B H 1.0113 0.5944 0.3277 0.068 Uiso 1 1 calc R . .
H22C H 0.9236 0.5381 0.3184 0.068 Uiso 1 1 calc R . .
C223 C 0.9801(3) 0.5917(3) 0.1708(3) 0.0423(10) Uani 1 1 d . . .
H22D H 0.9654 0.5330 0.1761 0.063 Uiso 1 1 calc R . .
H22E H 1.0497 0.5942 0.1789 0.063 Uiso 1 1 calc R . .
H22F H 0.9622 0.6176 0.1174 0.063 Uiso 1 1 calc R . .
C224 C 0.9410(3) 0.7302(3) 0.2290(3) 0.0418(10) Uani 1 1 d . . .
H22G H 0.9020 0.7573 0.2700 0.063 Uiso 1 1 calc R . .
H22H H 0.9229 0.7581 0.1763 0.063 Uiso 1 1 calc R . .
H22I H 1.0100 0.7347 0.2382 0.063 Uiso 1 1 calc R . .
C241 C 0.4325(2) 0.7360(2) 0.0741(2) 0.0230(7) Uani 1 1 d . . .
C242 C 0.3433(3) 0.7123(2) 0.1217(2) 0.0312(9) Uani 1 1 d . . .
H24A H 0.3459 0.7314 0.1751 0.047 Uiso 1 1 calc R . .
H24B H 0.3419 0.6513 0.1263 0.047 Uiso 1 1 calc R . .
H24C H 0.2847 0.7391 0.0946 0.047 Uiso 1 1 calc R . .
C243 C 0.4419(3) 0.8289(2) 0.0728(2) 0.0294(8) Uani 1 1 d . . .
H24D H 0.4429 0.8444 0.1276 0.044 Uiso 1 1 calc R . .
H24E H 0.3865 0.8604 0.0446 0.044 Uiso 1 1 calc R . .
H24F H 0.5023 0.8423 0.0454 0.044 Uiso 1 1 calc R . .
C244 C 0.4301(3) 0.7071(2) -0.0090(2) 0.0281(8) Uani 1 1 d . . .
H24G H 0.4879 0.7228 -0.0390 0.042 Uiso 1 1 calc R . .
H24H H 0.3717 0.7338 -0.0367 0.042 Uiso 1 1 calc R . .
H24I H 0.4290 0.6460 -0.0050 0.042 Uiso 1 1 calc R . .
C261 C 0.7258(3) 0.9957(2) 0.1154(2) 0.0330(9) Uani 1 1 d . . .
C262 C 0.6918(4) 1.0838(3) 0.1366(3) 0.0543(14) Uani 1 1 d . . .
H26A H 0.7217 1.1251 0.0998 0.081 Uiso 1 1 calc R . .
H26B H 0.7110 1.0899 0.1913 0.081 Uiso 1 1 calc R . .
H26C H 0.6210 1.0932 0.1323 0.081 Uiso 1 1 calc R . .
C263 C 0.6811(4) 0.9306(3) 0.1720(3) 0.0523(13) Uani 1 1 d . . .
H26D H 0.7036 0.8744 0.1575 0.078 Uiso 1 1 calc R . .
H26E H 0.6102 0.9392 0.1682 0.078 Uiso 1 1 calc R . .
H26F H 0.7007 0.9361 0.2267 0.078 Uiso 1 1 calc R . .
C264 C 0.8352(4) 0.9836(3) 0.1126(3) 0.0516(12) Uani 1 1 d . . .
H26G H 0.8562 0.9267 0.0991 0.077 Uiso 1 1 calc R . .
H26H H 0.8612 0.9916 0.1648 0.077 Uiso 1 1 calc R . .
H26I H 0.8595 1.0245 0.0721 0.077 Uiso 1 1 calc R . .
C281 C 0.6012(3) 0.8379(2) -0.2598(2) 0.0298(8) Uani 1 1 d . . .
C282 C 0.5369(4) 0.8886(3) -0.3228(3) 0.0525(13) Uani 1 1 d . . .
H28A H 0.4724 0.9025 -0.3000 0.079 Uiso 1 1 calc R . .
H28B H 0.5309 0.8557 -0.3681 0.079 Uiso 1 1 calc R . .
H28C H 0.5659 0.9405 -0.3409 0.079 Uiso 1 1 calc R . .
C283 C 0.5531(3) 0.7615(2) -0.2250(2) 0.0343(9) Uani 1 1 d . . .
H28D H 0.4883 0.7792 -0.2048 0.052 Uiso 1 1 calc R . .
H28E H 0.5926 0.7322 -0.1813 0.052 Uiso 1 1 calc R . .
H28F H 0.5474 0.7237 -0.2666 0.052 Uiso 1 1 calc R . .
C284 C 0.7019(3) 0.8147(3) -0.2930(2) 0.0402(10) Uani 1 1 d . . .
H28G H 0.7419 0.7821 -0.2513 0.060 Uiso 1 1 calc R . .
H28H H 0.7321 0.8660 -0.3111 0.060 Uiso 1 1 calc R . .
H28I H 0.6968 0.7812 -0.3380 0.060 Uiso 1 1 calc R . .

loop_
_atom_site_aniso_label
_atom_site_aniso_U_11
_atom_site_aniso_U_22
_atom_site_aniso_U_33
_atom_site_aniso_U_23
_atom_site_aniso_U_13
_atom_site_aniso_U_12
Zr1 0.0263(2) 0.02216(19) 0.0245(2) -0.00534(15) 0.00438(14) 0.00078(14)
Zr2 0.02026(19) 0.02004(18) 0.02176(19) -0.00347(14) 0.00184(13) 0.00181(13)
O11 0.0327(15) 0.0228(13) 0.0258(14) -0.0043(11) 0.0026(11) -0.0003(11)
O12 0.0264(14) 0.0238(13) 0.0279(14) -0.0032(11) -0.0012(11) 0.0026(10)
C12 0.0141(17) 0.0299(19) 0.027(2) -0.0045(16) 0.0023(14) -0.0018(14)
C13 0.0237(19) 0.0264(19) 0.0253(19) -0.0067(15) 0.0011(15) 0.0000(15)
O14 0.0332(15) 0.0215(13) 0.0313(14) -0.0054(11) 0.0013(11) 0.0004(11)
C14 0.0207(19) 0.0231(18) 0.033(2) -0.0053(16) 0.0038(15) -0.0001(14)
O15 0.0480(17) 0.0186(13) 0.0256(14) -0.0034(11) 0.0027(12) -0.0010(11)
O16 0.0253(14) 0.0308(14) 0.0324(15) 0.0030(12) 0.0072(11) -0.0032(11)
O17 0.0241(14) 0.0556(18) 0.0283(15) -0.0104(13) 0.0077(11) -0.0092(12)
C17 0.026(2) 0.034(2) 0.028(2) -0.0161(17) 0.0074(16) -0.0079(16)
C18 0.026(2) 0.051(3) 0.021(2) -0.0107(18) 0.0006(15) -0.0026(18)
O19 0.0241(14) 0.0376(15) 0.0226(14) -0.0051(11) -0.0002(10) 0.0019(11)
C19 0.026(2) 0.0268(19) 0.0241(19) -0.0079(16) 0.0009(15) -0.0027(15)
O21 0.0176(12) 0.0270(13) 0.0254(13) 0.0001(11) 0.0009(10) 0.0010(10)
O22 0.0237(13) 0.0314(14) 0.0255(14) 0.0040(11) -0.0044(11) -0.0039(11)
C22 0.0281(19) 0.0151(16) 0.0202(18) -0.0023(14) -0.0024(15) -0.0001(14)
C23 0.0236(19) 0.0227(18) 0.0237(19) 0.0015(15) 0.0008(14) -0.0004(14)
O210 0.0191(12) 0.0256(13) 0.0214(13) -0.0001(10) 0.0010(10) 0.0005(10)
O24 0.0185(13) 0.0276(13) 0.0237(13) -0.0001(10) 0.0004(10) 0.0008(10)
C24 0.0189(18) 0.0174(17) 0.0258(19) -0.0069(15) 0.0016(14) 0.0017(13)
O25 0.0290(14) 0.0198(12) 0.0224(13) -0.0023(10) -0.0040(10) 0.0030(10)
O26 0.0501(17) 0.0200(13) 0.0238(14) -0.0062(11) -0.0066(12) 0.0064(11)
C26 0.0275(19) 0.0196(18) 0.0248(19) -0.0042(15) 0.0065(15) -0.0042(15)
C27 0.035(2) 0.0196(18) 0.0242(19) -0.0018(15) -0.0029(16) 0.0038(15)
O28 0.0380(15) 0.0221(13) 0.0230(14) -0.0016(10) -0.0070(11) 0.0029(11)
C28 0.0240(19) 0.0237(19) 0.0209(18) -0.0005(15) 0.0017(14) -0.0022(14)
O29 0.0260(13) 0.0206(12) 0.0221(13) -0.0039(10) 0.0009(10) 0.0016(10)
O31 0.0251(14) 0.0370(15) 0.0276(14) -0.0016(12) -0.0009(11) -0.0013(11)
C31 0.023(2) 0.096(4) 0.094(4) 0.054(4) -0.017(3) -0.016(3)
O41 0.0404(16) 0.0232(13) 0.0318(15) -0.0050(11) -0.0036(12) 0.0012(11)
C41 0.124(5) 0.025(2) 0.059(3) -0.010(2) -0.044(3) 0.008(3)
O51 0.0260(14) 0.0212(13) 0.0273(14) -0.0017(10) 0.0017(10) 0.0008(10)
C51 0.031(2) 0.0165(17) 0.033(2) -0.0075(15) 0.0003(16) 0.0027(15)
C52 0.037(2) 0.022(2) 0.054(3) -0.0075(19) 0.001(2) -0.0013(17)
C53 0.041(3) 0.027(2) 0.055(3) 0.001(2) -0.005(2) 0.0070(18)
C54 0.052(3) 0.036(2) 0.040(2) -0.017(2) 0.000(2) 0.003(2)
O61 0.0215(13) 0.0275(13) 0.0270(13) -0.0012(11) 0.0035(10) -0.0011(10)
C61 0.0217(19) 0.034(2) 0.033(2) -0.0042(17) 0.0057(16) -0.0038(16)
C62 0.029(2) 0.069(3) 0.050(3) -0.001(2) -0.005(2) -0.007(2)
C63 0.034(3) 0.054(3) 0.100(4) -0.036(3) 0.026(3) -0.005(2)
C64 0.042(3) 0.059(3) 0.044(3) 0.009(2) 0.005(2) -0.013(2)
O110 0.0236(14) 0.0263(13) 0.0265(14) -0.0033(11) 0.0042(10) -0.0002(10)
C121 0.039(2) 0.0205(19) 0.033(2) -0.0024(16) 0.0020(17) -0.0007(16)
C122 0.053(3) 0.030(2) 0.035(2) -0.0016(18) -0.002(2) 0.0051(19)
C123 0.051(3) 0.027(2) 0.049(3) -0.0008(19) 0.004(2) 0.0149(19)
C124 0.053(3) 0.042(3) 0.038(2) -0.001(2) 0.002(2) -0.017(2)
C141 0.055(3) 0.0202(19) 0.030(2) -0.0025(16) 0.0010(19) -0.0011(17)
C142 0.038(2) 0.0221(19) 0.038(2) -0.0069(17) -0.0007(18) 0.0003(16)
C143 0.093(4) 0.025(2) 0.072(4) -0.009(2) -0.049(3) 0.002(2)
C144 0.159(6) 0.028(3) 0.059(3) -0.006(2) 0.060(4) -0.012(3)
C171 0.036(2) 0.044(3) 0.039(2) 0.005(2) 0.0140(19) 0.0011(19)
C172 0.034(2) 0.061(3) 0.039(3) -0.001(2) 0.0126(19) -0.009(2)
C173 0.037(3) 0.129(5) 0.025(2) -0.012(3) 0.0075(19) -0.016(3)
C174 0.075(4) 0.061(4) 0.155(7) 0.044(4) 0.070(5) 0.015(3)
C191 0.033(2) 0.033(2) 0.032(2) 0.0025(17) -0.0009(17) -0.0121(17)
C192 0.046(3) 0.051(3) 0.033(2) 0.007(2) -0.0083(19) -0.017(2)
C193 0.034(2) 0.054(3) 0.031(2) -0.006(2) 0.0131(18) -0.006(2)
C194 0.056(3) 0.051(3) 0.052(3) 0.015(2) -0.021(2) -0.024(2)
C221 0.0198(19) 0.030(2) 0.030(2) 0.0002(16) -0.0038(15) 0.0005(15)
C222 0.030(2) 0.064(3) 0.040(3) 0.015(2) -0.0123(19) -0.008(2)
C223 0.032(2) 0.049(3) 0.043(3) -0.002(2) -0.0040(19) 0.0104(19)
C224 0.034(2) 0.037(2) 0.056(3) -0.003(2) -0.013(2) -0.0079(18)
C241 0.0181(18) 0.0227(18) 0.0270(19) -0.0011(15) -0.0046(14) 0.0037(14)
C242 0.0210(19) 0.036(2) 0.036(2) -0.0048(18) 0.0018(16) 0.0016(16)
C243 0.025(2) 0.0260(19) 0.037(2) -0.0073(17) -0.0021(16) 0.0038(15)
C244 0.024(2) 0.032(2) 0.028(2) -0.0067(16) -0.0031(15) 0.0027(15)
C261 0.052(3) 0.024(2) 0.023(2) -0.0044(16) -0.0075(18) 0.0004(17)
C262 0.096(4) 0.032(2) 0.035(3) -0.017(2) -0.017(2) 0.011(2)
C263 0.087(4) 0.045(3) 0.026(2) -0.005(2) 0.005(2) -0.012(3)
C264 0.055(3) 0.045(3) 0.057(3) -0.013(2) -0.018(2) -0.007(2)
C281 0.042(2) 0.0245(19) 0.0234(19) -0.0049(16) -0.0050(16) -0.0021(16)
C282 0.087(4) 0.036(2) 0.033(2) -0.004(2) -0.026(2) 0.007(2)
C283 0.038(2) 0.034(2) 0.032(2) -0.0039(18) -0.0035(17) -0.0095(18)
C284 0.053(3) 0.045(3) 0.026(2) -0.0143(19) 0.0132(19) -0.014(2)

loop_
_atom_type_symbol
_atom_type_description
_atom_type_scat_dispersion_real
_atom_type_scat_dispersion_imag
_atom_type_scat_source
C C 0.0033 0.0016 'International Tables Vol C Tables 4.2.6.8 and 6.1.1.4'
Zr Zr -2.9673 0.5597 'International Tables Vol C Tables 4.2.6.8 and 6.1.1.4'
O O 0.0106 0.0060 'International Tables Vol C Tables 4.2.6.8 and 6.1.1.4'
H H 0.0000 0.0000 'International Tables Vol C Tables 4.2.6.8 and 6.1.1.4'

loop_
_geom_angle_atom_site_label_1
_geom_angle_atom_site_label_2
_geom_angle_atom_site_label_3
_geom_angle
_geom_angle_site_symmetry_1
_geom_angle_site_symmetry_3
_geom_angle_publ_flag
O41 Zr1 O31 100.37(11) . . ?
O41 Zr1 O11 94.20(10) . . ?
O31 Zr1 O11 99.58(10) . . ?
O41 Zr1 O110 99.36(10) . . ?
O31 Zr1 O110 93.59(10) . . ?
O11 Zr1 O110 159.08(9) . . ?
O41 Zr1 O15 168.23(11) . . ?
O31 Zr1 O15 90.12(11) . . ?
O11 Zr1 O15 78.66(9) . . ?
O110 Zr1 O15 85.17(9) . . ?
O41 Zr1 O16 90.04(11) . . ?
O31 Zr1 O16 168.14(10) . . ?
O11 Zr1 O16 85.17(10) . . ?
O110 Zr1 O16 79.00(9) . . ?
O15 Zr1 O16 80.11(10) . . ?
O51 Zr2 O61 100.86(10) . . ?
O51 Zr2 O21 97.65(10) . . ?
O61 Zr2 O21 94.20(10) . . ?
O51 Zr2 O29 93.96(10) . . ?
O61 Zr2 O29 99.30(10) . . ?
O21 Zr2 O29 160.21(9) . . ?
O51 Zr2 O25 166.33(10) . . ?
O61 Zr2 O25 91.60(10) . . ?
O21 Zr2 O25 86.91(9) . . ?
O29 Zr2 O25 78.35(9) . . ?
O51 Zr2 O210 88.48(9) . . ?
O61 Zr2 O210 168.96(9) . . ?
O21 Zr2 O210 78.60(9) . . ?
O29 Zr2 O210 85.77(9) . . ?
O25 Zr2 O210 79.76(9) . . ?
C12 O11 Zr1 134.8(2) . . ?
C12 O12 C121 123.0(3) . . ?
O11 C12 O12 119.8(3) . . ?
O11 C12 C13 125.5(3) . . ?
O12 C12 C13 114.7(3) . . ?
C12 C13 C14 122.2(3) . . ?
C12 C13 H13A 118.9 . . ?
C14 C13 H13A 118.9 . . ?
C14 O14 C141 122.5(3) . . ?
O15 C14 O14 119.7(3) . . ?
O15 C14 C13 125.9(3) . . ?
O14 C14 C13 114.3(3) . . ?
C14 O15 Zr1 132.9(2) . . ?
C17 O16 Zr1 132.0(2) . . ?
C17 O17 C171 122.4(3) . . ?
O16 C17 O17 119.9(3) . . ?
O16 C17 C18 126.1(3) . . ?
O17 C17 C18 114.0(3) . . ?
C17 C18 C19 122.9(4) . . ?
C17 C18 H18A 118.5 . . ?
C19 C18 H18A 118.5 . . ?
C19 O19 C191 123.3(3) . . ?
O110 C19 O19 119.6(3) . . ?
O110 C19 C18 126.0(4) . . ?
O19 C19 C18 114.4(3) . . ?
C22 O21 Zr2 133.8(2) . . ?
C22 O22 C221 122.4(3) . . ?
O21 C22 O22 119.3(3) . . ?
O21 C22 C23 125.6(3) . . ?
O22 C22 C23 115.1(3) . . ?
C22 C23 C24 122.1(3) . . ?
C22 C23 H23A 119.0 . . ?
C24 C23 H23A 119.0 . . ?
C24 O210 Zr2 130.6(2) . . ?
C24 O24 C241 122.2(3) . . ?
O210 C24 O24 120.6(3) . . ?
O210 C24 C23 126.3(3) . . ?
O24 C24 C23 113.2(3) . . ?
C26 O25 Zr2 132.0(2) . . ?
C26 O26 C261 122.1(3) . . ?
O25 C26 O26 119.2(3) . . ?
O25 C26 C27 126.5(3) . . ?
O26 C26 C27 114.3(3) . . ?
C26 C27 C28 121.4(3) . . ?
C26 C27 H27A 119.3 . . ?
C28 C27 H27A 119.3 . . ?
C28 O28 C281 122.5(3) . . ?
O29 C28 O28 119.1(3) . . ?
O29 C28 C27 125.7(3) . . ?
O28 C28 C27 115.2(3) . . ?
C28 O29 Zr2 134.6(2) . . ?
C31 O31 Zr1 177.0(3) . . ?
O31 C31 C33 124.6(8) . . ?
O31 C31 C321 114.8(6) . . ?
C33 C31 C321 113.1(9) . . ?
O31 C31 C341 112.4(5) . . ?
C33 C31 C341 60.5(8) . . ?
C321 C31 C341 121.1(7) . . ?
O31 C31 C32 101.3(8) . . ?
C33 C31 C32 125.2(12) . . ?
C321 C31 C32 13.5(11) . . ?
C341 C31 C32 130.5(11) . . ?
O31 C31 C34 96.1(7) . . ?
C33 C31 C34 108.8(10) . . ?
C321 C31 C34 91.5(9) . . ?
C341 C31 C34 50.1(7) . . ?
C32 C31 C34 92.4(13) . . ?
O31 C31 C331 101.9(5) . . ?
C33 C31 C331 40.8(7) . . ?
C321 C31 C331 102.8(8) . . ?
C341 C31 C331 99.9(6) . . ?
C32 C31 C331 107.7(11) . . ?
C34 C31 C331 149.6(8) . . ?
C31 C32 H32A 109.5 . . ?
C31 C32 H32B 109.5 . . ?
C31 C32 H32C 109.5 . . ?
C31 C33 H33A 109.5 . . ?
C31 C33 H33B 109.5 . . ?
C31 C33 H33C 109.5 . . ?
C31 C34 H34A 109.5 . . ?
C31 C34 H34B 109.5 . . ?
C31 C34 H34C 109.5 . . ?
C31 C321 H32D 109.5 . . ?
C31 C321 H32E 109.5 . . ?
H32D C321 H32E 109.5 . . ?
C31 C321 H32F 109.5 . . ?
H32D C321 H32F 109.5 . . ?
H32E C321 H32F 109.5 . . ?
C31 C331 H33D 109.5 . . ?
C31 C331 H33E 109.5 . . ?
H33D C331 H33E 109.5 . . ?
C31 C331 H33F 109.5 . . ?
H33D C331 H33F 109.5 . . ?
H33E C331 H33F 109.5 . . ?
C31 C341 H34D 109.5 . . ?
C31 C341 H34E 109.5 . . ?
H34D C341 H34E 109.5 . . ?
C31 C341 H34F 109.5 . . ?
H34D C341 H34F 109.5 . . ?
H34E C341 H34F 109.5 . . ?
C41 O41 Zr1 177.1(3) . . ?
O41 C41 C42 114.9(5) . . ?
O41 C41 C44 115.4(5) . . ?
C42 C41 C44 120.6(7) . . ?
O41 C41 C431 121.9(8) . . ?
C42 C41 C431 119.5(8) . . ?
C44 C41 C431 47.6(7) . . ?
O41 C41 C421 112.4(7) . . ?
C42 C41 C421 34.9(7) . . ?
C44 C41 C421 131.9(8) . . ?
C431 C41 C421 101.1(10) . . ?
O41 C41 C441 97.0(7) . . ?
C42 C41 C441 96.6(8) . . ?
C44 C41 C441 48.3(7) . . ?
C431 C41 C441 95.6(9) . . ?
C421 C41 C441 130.1(10) . . ?
O41 C41 C43 97.6(5) . . ?
C42 C41 C43 103.3(6) . . ?
C44 C41 C43 99.2(6) . . ?
C431 C41 C43 52.2(7) . . ?
C421 C41 C43 69.0(8) . . ?
C441 C41 C43 147.5(8) . . ?
C41 C42 H42A 109.5 . . ?
C41 C42 H42B 109.5 . . ?
C41 C42 H42C 109.5 . . ?
C41 C43 H43A 109.5 . . ?
C41 C43 H43B 109.5 . . ?
C41 C43 H43C 109.5 . . ?
C41 C44 H44A 109.5 . . ?
C41 C44 H44B 109.5 . . ?
C41 C44 H44C 109.5 . . ?
C41 C421 H42D 109.5 . . ?
C41 C421 H42E 109.5 . . ?
H42D C421 H42E 109.5 . . ?
C41 C421 H42F 109.5 . . ?
H42D C421 H42F 109.5 . . ?
H42E C421 H42F 109.5 . . ?
C41 C431 H43D 109.5 . . ?
C41 C431 H43E 109.5 . . ?
H43D C431 H43E 109.5 . . ?
C41 C431 H43F 109.5 . . ?
H43D C431 H43F 109.5 . . ?
H43E C431 H43F 109.5 . . ?
C41 C441 H44D 109.5 . . ?
C41 C441 H44E 109.5 . . ?
H44D C441 H44E 109.5 . . ?
C41 C441 H44F 109.5 . . ?
H44D C441 H44F 109.5 . . ?
H44E C441 H44F 109.5 . . ?
C51 O51 Zr2 170.0(2) . . ?
O51 C51 C52 108.6(3) . . ?
O51 C51 C54 108.1(3) . . ?
C52 C51 C54 110.8(3) . . ?
O51 C51 C53 107.2(3) . . ?
C52 C51 C53 111.1(3) . . ?
C54 C51 C53 110.8(3) . . ?
C51 C52 H52A 109.5 . . ?
C51 C52 H52B 109.5 . . ?
H52A C52 H52B 109.5 . . ?
C51 C52 H52C 109.5 . . ?
H52A C52 H52C 109.5 . . ?
H52B C52 H52C 109.5 . . ?
C51 C53 H53A 109.5 . . ?
C51 C53 H53B 109.5 . . ?
H53A C53 H53B 109.5 . . ?
C51 C53 H53C 109.5 . . ?
H53A C53 H53C 109.5 . . ?
H53B C53 H53C 109.5 . . ?
C51 C54 H54A 109.5 . . ?
C51 C54 H54B 109.5 . . ?
H54A C54 H54B 109.5 . . ?
C51 C54 H54C 109.5 . . ?
H54A C54 H54C 109.5 . . ?
H54B C54 H54C 109.5 . . ?
C61 O61 Zr2 162.9(2) . . ?
O61 C61 C62 108.6(3) . . ?
O61 C61 C64 107.9(3) . . ?
C62 C61 C64 110.3(4) . . ?
O61 C61 C63 107.4(3) . . ?
C62 C61 C63 111.1(4) . . ?
C64 C61 C63 111.4(4) . . ?
C61 C62 H62A 109.5 . . ?
C61 C62 H62B 109.5 . . ?
H62A C62 H62B 109.5 . . ?
C61 C62 H62C 109.5 . . ?
H62A C62 H62C 109.5 . . ?
H62B C62 H62C 109.5 . . ?
C61 C63 H63A 109.5 . . ?
C61 C63 H63B 109.5 . . ?
H63A C63 H63B 109.5 . . ?
C61 C63 H63C 109.5 . . ?
H63A C63 H63C 109.5 . . ?
H63B C63 H63C 109.5 . . ?
C61 C64 H64A 109.5 . . ?
C61 C64 H64B 109.5 . . ?
H64A C64 H64B 109.5 . . ?
C61 C64 H64C 109.5 . . ?
H64A C64 H64C 109.5 . . ?
H64B C64 H64C 109.5 . . ?
C19 O110 Zr1 133.8(2) . . ?
O12 C121 C124 109.9(3) . . ?
O12 C121 C123 109.9(3) . . ?
C124 C121 C123 113.2(3) . . ?
O12 C121 C122 101.8(3) . . ?
C124 C121 C122 110.7(3) . . ?
C123 C121 C122 110.8(3) . . ?
C121 C122 H12A 109.5 . . ?
C121 C122 H12B 109.5 . . ?
H12A C122 H12B 109.5 . . ?
C121 C122 H12C 109.5 . . ?
H12A C122 H12C 109.5 . . ?
H12B C122 H12C 109.5 . . ?
C121 C123 H12D 109.5 . . ?
C121 C123 H12E 109.5 . . ?
H12D C123 H12E 109.5 . . ?
C121 C123 H12F 109.5 . . ?
H12D C123 H12F 109.5 . . ?
H12E C123 H12F 109.5 . . ?
C121 C124 H12G 109.5 . . ?
C121 C124 H12H 109.5 . . ?
H12G C124 H12H 109.5 . . ?
C121 C124 H12I 109.5 . . ?
H12G C124 H12I 109.5 . . ?
H12H C124 H12I 109.5 . . ?
O14 C141 C143 110.3(3) . . ?
O14 C141 C142 102.3(3) . . ?
C143 C141 C142 110.9(4) . . ?
O14 C141 C144 110.4(4) . . ?
C143 C141 C144 112.3(5) . . ?
C142 C141 C144 110.3(4) . . ?
C141 C142 H14A 109.5 . . ?
C141 C142 H14B 109.5 . . ?
H14A C142 H14B 109.5 . . ?
C141 C142 H14C 109.5 . . ?
H14A C142 H14C 109.5 . . ?
H14B C142 H14C 109.5 . . ?
C141 C143 H14D 109.5 . . ?
C141 C143 H14E 109.5 . . ?
H14D C143 H14E 109.5 . . ?
C141 C143 H14F 109.5 . . ?
H14D C143 H14F 109.5 . . ?
H14E C143 H14F 109.5 . . ?
C141 C144 H14G 109.5 . . ?
C141 C144 H14H 109.5 . . ?
H14G C144 H14H 109.5 . . ?
C141 C144 H14I 109.5 . . ?
H14G C144 H14I 109.5 . . ?
H14H C144 H14I 109.5 . . ?
O17 C171 C173 109.9(4) . . ?
O17 C171 C174 110.2(4) . . ?
C173 C171 C174 112.9(5) . . ?
O17 C171 C172 101.7(3) . . ?
C173 C171 C172 111.1(4) . . ?
C174 C171 C172 110.4(4) . . ?
C171 C172 H17A 109.5 . . ?
C171 C172 H17B 109.5 . . ?
H17A C172 H17B 109.5 . . ?
C171 C172 H17C 109.5 . . ?
H17A C172 H17C 109.5 . . ?
H17B C172 H17C 109.5 . . ?
C171 C173 H17D 109.5 . . ?
C171 C173 H17E 109.5 . . ?
H17D C173 H17E 109.5 . . ?
C171 C173 H17F 109.5 . . ?
H17D C173 H17F 109.5 . . ?
H17E C173 H17F 109.5 . . ?
C171 C174 H17G 109.5 . . ?
C171 C174 H17H 109.5 . . ?
H17G C174 H17H 109.5 . . ?
C171 C174 H17I 109.5 . . ?
H17G C174 H17I 109.5 . . ?
H17H C174 H17I 109.5 . . ?
O19 C191 C192 101.7(3) . . ?
O19 C191 C193 110.2(3) . . ?
C192 C191 C193 110.3(4) . . ?
O19 C191 C194 110.0(3) . . ?
C192 C191 C194 111.1(3) . . ?
C193 C191 C194 113.0(4) . . ?
C191 C192 H19A 109.5 . . ?
C191 C192 H19B 109.5 . . ?
H19A C192 H19B 109.5 . . ?
C191 C192 H19C 109.5 . . ?
H19A C192 H19C 109.5 . . ?
H19B C192 H19C 109.5 . . ?
C191 C193 H19D 109.5 . . ?
C191 C193 H19E 109.5 . . ?
H19D C193 H19E 109.5 . . ?
C191 C193 H19F 109.5 . . ?
H19D C193 H19F 109.5 . . ?
H19E C193 H19F 109.5 . . ?
C191 C194 H19G 109.5 . . ?
C191 C194 H19H 109.5 . . ?
H19G C194 H19H 109.5 . . ?
C191 C194 H19I 109.5 . . ?
H19G C194 H19I 109.5 . . ?
H19H C194 H19I 109.5 . . ?
O22 C221 C223 110.3(3) . . ?
O22 C221 C222 101.7(3) . . ?
C223 C221 C222 110.9(3) . . ?
O22 C221 C224 109.6(3) . . ?
C223 C221 C224 113.1(4) . . ?
C222 C221 C224 110.6(3) . . ?
C221 C222 H22A 109.5 . . ?
C221 C222 H22B 109.5 . . ?
H22A C222 H22B 109.5 . . ?
C221 C222 H22C 109.5 . . ?
H22A C222 H22C 109.5 . . ?
H22B C222 H22C 109.5 . . ?
C221 C223 H22D 109.5 . . ?
C221 C223 H22E 109.5 . . ?
H22D C223 H22E 109.5 . . ?
C221 C223 H22F 109.5 . . ?
H22D C223 H22F 109.5 . . ?
H22E C223 H22F 109.5 . . ?
C221 C224 H22G 109.5 . . ?
C221 C224 H22H 109.5 . . ?
H22G C224 H22H 109.5 . . ?
C221 C224 H22I 109.5 . . ?
H22G C224 H22I 109.5 . . ?
H22H C224 H22I 109.5 . . ?
O24 C241 C243 110.1(3) . . ?
O24 C241 C242 101.8(3) . . ?
C243 C241 C242 110.7(3) . . ?
O24 C241 C244 110.7(3) . . ?
C243 C241 C244 112.7(3) . . ?
C242 C241 C244 110.4(3) . . ?
C241 C242 H24A 109.5 . . ?
C241 C242 H24B 109.5 . . ?
H24A C242 H24B 109.5 . . ?
C241 C242 H24C 109.5 . . ?
H24A C242 H24C 109.5 . . ?
H24B C242 H24C 109.5 . . ?
C241 C243 H24D 109.5 . . ?
C241 C243 H24E 109.5 . . ?
H24D C243 H24E 109.5 . . ?
C241 C243 H24F 109.5 . . ?
H24D C243 H24F 109.5 . . ?
H24E C243 H24F 109.5 . . ?
C241 C244 H24G 109.5 . . ?
C241 C244 H24H 109.5 . . ?
H24G C244 H24H 109.5 . . ?
C241 C244 H24I 109.5 . . ?
H24G C244 H24I 109.5 . . ?
H24H C244 H24I 109.5 . . ?
O26 C261 C264 111.1(3) . . ?
O26 C261 C263 109.7(3) . . ?
C264 C261 C263 113.3(4) . . ?
O26 C261 C262 101.3(3) . . ?
C264 C261 C262 110.2(4) . . ?
C263 C261 C262 110.5(4) . . ?
C261 C262 H26A 109.5 . . ?
C261 C262 H26B 109.5 . . ?
H26A C262 H26B 109.5 . . ?
C261 C262 H26C 109.5 . . ?
H26A C262 H26C 109.5 . . ?
H26B C262 H26C 109.5 . . ?
C261 C263 H26D 109.5 . . ?
C261 C263 H26E 109.5 . . ?
H26D C263 H26E 109.5 . . ?
C261 C263 H26F 109.5 . . ?
H26D C263 H26F 109.5 . . ?
H26E C263 H26F 109.5 . . ?
C261 C264 H26G 109.5 . . ?
C261 C264 H26H 109.5 . . ?
H26G C264 H26H 109.5 . . ?
C261 C264 H26I 109.5 . . ?
H26G C264 H26I 109.5 . . ?
H26H C264 H26I 109.5 . . ?
O28 C281 C283 110.0(3) . . ?
O28 C281 C284 110.8(3) . . ?
C283 C281 C284 112.2(3) . . ?
O28 C281 C282 101.8(3) . . ?
C283 C281 C282 110.5(4) . . ?
C284 C281 C282 111.1(4) . . ?
C281 C282 H28A 109.5 . . ?
C281 C282 H28B 109.5 . . ?
H28A C282 H28B 109.5 . . ?
C281 C282 H28C 109.5 . . ?
H28A C282 H28C 109.5 . . ?
H28B C282 H28C 109.5 . . ?
C281 C283 H28D 109.5 . . ?
C281 C283 H28E 109.5 . . ?
H28D C283 H28E 109.5 . . ?
C281 C283 H28F 109.5 . . ?
H28D C283 H28F 109.5 . . ?
H28E C283 H28F 109.5 . . ?
C281 C284 H28G 109.5 . . ?
C281 C284 H28H 109.5 . . ?
H28G C284 H28H 109.5 . . ?
C281 C284 H28I 109.5 . . ?
H28G C284 H28I 109.5 . . ?
H28H C284 H28I 109.5 . . ?

loop_
_geom_bond_atom_site_label_1
_geom_bond_atom_site_label_2
_geom_bond_distance
_geom_bond_site_symmetry_2
_geom_bond_publ_flag
Zr1 O41 1.920(2) . ?
Zr1 O31 1.922(3) . ?
Zr1 O11 2.130(2) . ?
Zr1 O110 2.134(2) . ?
Zr1 O15 2.188(2) . ?
Zr1 O16 2.202(2) . ?
Zr2 O51 1.917(2) . ?
Zr2 O61 1.928(2) . ?
Zr2 O21 2.119(2) . ?
Zr2 O29 2.122(2) . ?
Zr2 O25 2.185(2) . ?
Zr2 O210 2.218(2) . ?
O11 C12 1.274(4) . ?
O12 C12 1.338(4) . ?
O12 C121 1.482(4) . ?
C12 C13 1.391(5) . ?
C13 C14 1.392(5) . ?
C13 H13A 0.9500 . ?
O14 C14 1.345(4) . ?
O14 C141 1.466(5) . ?
C14 O15 1.262(4) . ?
O16 C17 1.259(5) . ?
O17 C17 1.354(4) . ?
O17 C171 1.464(5) . ?
C17 C18 1.381(5) . ?
C18 C19 1.381(5) . ?
C18 H18A 0.9500 . ?
O19 C19 1.341(4) . ?
O19 C191 1.471(5) . ?
C19 O110 1.270(4) . ?
O21 C22 1.269(4) . ?
O22 C22 1.339(4) . ?
O22 C221 1.476(4) . ?
C22 C23 1.388(5) . ?
C23 C24 1.398(5) . ?
C23 H23A 0.9500 . ?
O210 C24 1.258(4) . ?
O24 C24 1.344(4) . ?
O24 C241 1.478(4) . ?
O25 C26 1.264(4) . ?
O26 C26 1.346(4) . ?
O26 C261 1.474(4) . ?
C26 C27 1.386(5) . ?
C27 C28 1.388(5) . ?
C27 H27A 0.9500 . ?
O28 C28 1.337(4) . ?
O28 C281 1.476(4) . ?
C28 O29 1.271(4) . ?
O31 C31 1.395(5) . ?
C31 C33 1.483(5) . ?
C31 C321 1.499(5) . ?
C31 C341 1.500(5) . ?
C31 C32 1.518(5) . ?
C31 C34 1.541(5) . ?
C31 C331 1.557(5) . ?
C32 H32A 0.9800 . ?
C32 H32B 0.9800 . ?
C32 H32C 0.9800 . ?
C33 H33A 0.9800 . ?
C33 H33B 0.9800 . ?
C33 H33C 0.9800 . ?
C34 H34A 0.9800 . ?
C34 H34B 0.9800 . ?
C34 H34C 0.9800 . ?
C321 H32D 0.9800 . ?
C321 H32E 0.9800 . ?
C321 H32F 0.9800 . ?
C331 H33D 0.9800 . ?
C331 H33E 0.9800 . ?
C331 H33F 0.9800 . ?
C341 H34D 0.9800 . ?
C341 H34E 0.9800 . ?
C341 H34F 0.9800 . ?
O41 C41 1.366(5) . ?
C41 C42 1.479(5) . ?
C41 C44 1.489(5) . ?
C41 C431 1.505(5) . ?
C41 C421 1.509(5) . ?
C41 C441 1.518(5) . ?
C41 C43 1.559(5) . ?
C42 H42A 0.9800 . ?
C42 H42B 0.9800 . ?
C42 H42C 0.9800 . ?
C43 H43A 0.9800 . ?
C43 H43B 0.9800 . ?
C43 H43C 0.9800 . ?
C44 H44A 0.9800 . ?
C44 H44B 0.9800 . ?
C44 H44C 0.9800 . ?
C421 H42D 0.9800 . ?
C421 H42E 0.9800 . ?
C421 H42F 0.9800 . ?
C431 H43D 0.9800 . ?
C431 H43E 0.9800 . ?
C431 H43F 0.9800 . ?
C441 H44D 0.9800 . ?
C441 H44E 0.9800 . ?
C441 H44F 0.9800 . ?
O51 C51 1.413(4) . ?
C51 C52 1.519(5) . ?
C51 C54 1.527(5) . ?
C51 C53 1.528(5) . ?
C52 H52A 0.9800 . ?
C52 H52B 0.9800 . ?
C52 H52C 0.9800 . ?
C53 H53A 0.9800 . ?
C53 H53B 0.9800 . ?
C53 H53C 0.9800 . ?
C54 H54A 0.9800 . ?
C54 H54B 0.9800 . ?
C54 H54C 0.9800 . ?
O61 C61 1.413(4) . ?
C61 C62 1.519(6) . ?
C61 C64 1.521(6) . ?
C61 C63 1.523(6) . ?
C62 H62A 0.9800 . ?
C62 H62B 0.9800 . ?
C62 H62C 0.9800 . ?
C63 H63A 0.9800 . ?
C63 H63B 0.9800 . ?
C63 H63C 0.9800 . ?
C64 H64A 0.9800 . ?
C64 H64B 0.9800 . ?
C64 H64C 0.9800 . ?
C121 C124 1.517(6) . ?
C121 C123 1.519(6) . ?
C121 C122 1.520(6) . ?
C122 H12A 0.9800 . ?
C122 H12B 0.9800 . ?
C122 H12C 0.9800 . ?
C123 H12D 0.9800 . ?
C123 H12E 0.9800 . ?
C123 H12F 0.9800 . ?
C124 H12G 0.9800 . ?
C124 H12H 0.9800 . ?
C124 H12I 0.9800 . ?
C141 C143 1.505(7) . ?
C141 C142 1.516(5) . ?
C141 C144 1.528(6) . ?
C142 H14A 0.9800 . ?
C142 H14B 0.9800 . ?
C142 H14C 0.9800 . ?
C143 H14D 0.9800 . ?
C143 H14E 0.9800 . ?
C143 H14F 0.9800 . ?
C144 H14G 0.9800 . ?
C144 H14H 0.9800 . ?
C144 H14I 0.9800 . ?
C171 C173 1.496(7) . ?
C171 C174 1.516(7) . ?
C171 C172 1.523(6) . ?
C172 H17A 0.9800 . ?
C172 H17B 0.9800 . ?
C172 H17C 0.9800 . ?
C173 H17D 0.9800 . ?
C173 H17E 0.9800 . ?
C173 H17F 0.9800 . ?
C174 H17G 0.9800 . ?
C174 H17H 0.9800 . ?
C174 H17I 0.9800 . ?
C191 C192 1.515(6) . ?
C191 C193 1.518(6) . ?
C191 C194 1.524(6) . ?
C192 H19A 0.9800 . ?
C192 H19B 0.9800 . ?
C192 H19C 0.9800 . ?
C193 H19D 0.9800 . ?
C193 H19E 0.9800 . ?
C193 H19F 0.9800 . ?
C194 H19G 0.9800 . ?
C194 H19H 0.9800 . ?
C194 H19I 0.9800 . ?
C221 C223 1.514(5) . ?
C221 C222 1.515(5) . ?
C221 C224 1.516(5) . ?
C222 H22A 0.9800 . ?
C222 H22B 0.9800 . ?
C222 H22C 0.9800 . ?
C223 H22D 0.9800 . ?
C223 H22E 0.9800 . ?
C223 H22F 0.9800 . ?
C224 H22G 0.9800 . ?
C224 H22H 0.9800 . ?
C224 H22I 0.9800 . ?
C241 C243 1.511(5) . ?
C241 C242 1.519(5) . ?
C241 C244 1.521(5) . ?
C242 H24A 0.9800 . ?
C242 H24B 0.9800 . ?
C242 H24C 0.9800 . ?
C243 H24D 0.9800 . ?
C243 H24E 0.9800 . ?
C243 H24F 0.9800 . ?
C244 H24G 0.9800 . ?
C244 H24H 0.9800 . ?
C244 H24I 0.9800 . ?
C261 C264 1.508(6) . ?
C261 C263 1.516(6) . ?
C261 C262 1.524(5) . ?
C262 H26A 0.9800 . ?
C262 H26B 0.9800 . ?
C262 H26C 0.9800 . ?
C263 H26D 0.9800 . ?
C263 H26E 0.9800 . ?
C263 H26F 0.9800 . ?
C264 H26G 0.9800 . ?
C264 H26H 0.9800 . ?
C264 H26I 0.9800 . ?
C281 C283 1.516(5) . ?
C281 C284 1.519(6) . ?
C281 C282 1.520(6) . ?
C282 H28A 0.9800 . ?
C282 H28B 0.9800 . ?
C282 H28C 0.9800 . ?
C283 H28D 0.9800 . ?
C283 H28E 0.9800 . ?
C283 H28F 0.9800 . ?
C284 H28G 0.9800 . ?
C284 H28H 0.9800 . ?
C284 H28I 0.9800 . ?

loop_
_geom_torsion_atom_site_label_1
_geom_torsion_atom_site_label_2
_geom_torsion_atom_site_label_3
_geom_torsion_atom_site_label_4
_geom_torsion
_geom_torsion_site_symmetry_1
_geom_torsion_site_symmetry_2
_geom_torsion_site_symmetry_3
_geom_torsion_site_symmetry_4
_geom_torsion_publ_flag
O41 Zr1 O11 C12 -171.3(3) . . . . ?
O31 Zr1 O11 C12 87.4(3) . . . . ?
O110 Zr1 O11 C12 -40.9(5) . . . . ?
O15 Zr1 O11 C12 -0.8(3) . . . . ?
O16 Zr1 O11 C12 -81.6(3) . . . . ?
Zr1 O11 C12 O12 179.8(2) . . . . ?
Zr1 O11 C12 C13 -0.9(5) . . . . ?
C121 O12 C12 O11 -3.9(5) . . . . ?
C121 O12 C12 C13 176.8(3) . . . . ?
O11 C12 C13 C14 1.8(6) . . . . ?
O12 C12 C13 C14 -178.9(3) . . . . ?
C141 O14 C14 O15 4.5(5) . . . . ?
C141 O14 C14 C13 -175.3(3) . . . . ?
C12 C13 C14 O15 0.0(6) . . . . ?
C12 C13 C14 O14 179.8(3) . . . . ?
O14 C14 O15 Zr1 177.6(2) . . . . ?
C13 C14 O15 Zr1 -2.6(6) . . . . ?
O41 Zr1 O15 C14 56.0(7) . . . . ?
O31 Zr1 O15 C14 -97.2(3) . . . . ?
O11 Zr1 O15 C14 2.5(3) . . . . ?
O110 Zr1 O15 C14 169.2(3) . . . . ?
O16 Zr1 O15 C14 89.5(3) . . . . ?
O41 Zr1 O16 C17 -103.6(3) . . . . ?
O31 Zr1 O16 C17 47.9(7) . . . . ?
O11 Zr1 O16 C17 162.2(3) . . . . ?
O110 Zr1 O16 C17 -4.1(3) . . . . ?
O15 Zr1 O16 C17 82.9(3) . . . . ?
Zr1 O16 C17 O17 -176.4(2) . . . . ?
Zr1 O16 C17 C18 3.8(6) . . . . ?
C171 O17 C17 O16 9.7(5) . . . . ?
C171 O17 C17 C18 -170.5(3) . . . . ?
O16 C17 C18 C19 -1.3(6) . . . . ?
O17 C17 C18 C19 178.9(3) . . . . ?
C191 O19 C19 O110 3.1(5) . . . . ?
C191 O19 C19 C18 -177.5(3) . . . . ?
C17 C18 C19 O110 1.3(6) . . . . ?
C17 C18 C19 O19 -178.1(3) . . . . ?
O51 Zr2 O21 C22 -68.9(3) . . . . ?
O61 Zr2 O21 C22 -170.5(3) . . . . ?
O29 Zr2 O21 C22 56.5(4) . . . . ?
O25 Zr2 O21 C22 98.1(3) . . . . ?
O210 Zr2 O21 C22 17.9(3) . . . . ?
Zr2 O21 C22 O22 168.7(2) . . . . ?
Zr2 O21 C22 C23 -13.0(5) . . . . ?
C221 O22 C22 O21 4.0(5) . . . . ?
C221 O22 C22 C23 -174.5(3) . . . . ?
O21 C22 C23 C24 -3.5(5) . . . . ?
O22 C22 C23 C24 174.9(3) . . . . ?
O51 Zr2 O210 C24 82.3(3) . . . . ?
O61 Zr2 O210 C24 -65.7(6) . . . . ?
O21 Zr2 O210 C24 -15.8(3) . . . . ?
O29 Zr2 O210 C24 176.4(3) . . . . ?
O25 Zr2 O210 C24 -104.7(3) . . . . ?
Zr2 O210 C24 O24 -170.5(2) . . . . ?
Zr2 O210 C24 C23 9.2(5) . . . . ?
C241 O24 C24 O210 -12.8(4) . . . . ?
C241 O24 C24 C23 167.5(3) . . . . ?
C22 C23 C24 O210 4.8(5) . . . . ?
C22 C23 C24 O24 -175.5(3) . . . . ?
O51 Zr2 O25 C26 -44.5(6) . . . . ?
O61 Zr2 O25 C26 111.4(3) . . . . ?
O21 Zr2 O25 C26 -154.5(3) . . . . ?
O29 Zr2 O25 C26 12.2(3) . . . . ?
O210 Zr2 O25 C26 -75.6(3) . . . . ?
Zr2 O25 C26 O26 172.7(2) . . . . ?
Zr2 O25 C26 C27 -9.2(5) . . . . ?
C261 O26 C26 O25 -6.6(5) . . . . ?
C261 O26 C26 C27 175.1(3) . . . . ?
O25 C26 C27 C28 -1.7(6) . . . . ?
O26 C26 C27 C28 176.5(3) . . . . ?
C281 O28 C28 O29 3.7(5) . . . . ?
C281 O28 C28 C27 -177.0(3) . . . . ?
C26 C27 C28 O29 3.4(6) . . . . ?
C26 C27 C28 O28 -175.7(3) . . . . ?
O28 C28 O29 Zr2 -174.5(2) . . . . ?
C27 C28 O29 Zr2 6.3(6) . . . . ?
O51 Zr2 O29 C28 157.6(3) . . . . ?
O61 Zr2 O29 C28 -100.7(3) . . . . ?
O21 Zr2 O29 C28 31.7(5) . . . . ?
O25 Zr2 O29 C28 -11.0(3) . . . . ?
O210 Zr2 O29 C28 69.4(3) . . . . ?
O41 Zr1 O31 C31 22(5) . . . . ?
O11 Zr1 O31 C31 118(5) . . . . ?
O110 Zr1 O31 C31 -78(5) . . . . ?
O15 Zr1 O31 C31 -164(5) . . . . ?
O16 Zr1 O31 C31 -129(5) . . . . ?
Zr1 O31 C31 C33 26(5) . . . . ?
Zr1 O31 C31 C321 -121(5) . . . . ?
Zr1 O31 C31 C341 95(5) . . . . ?
Zr1 O31 C31 C32 -122(5) . . . . ?
Zr1 O31 C31 C34 144(5) . . . . ?
Zr1 O31 C31 C331 -11(5) . . . . ?
O31 Zr1 O41 C41 12(5) . . . . ?
O11 Zr1 O41 C41 -89(5) . . . . ?
O110 Zr1 O41 C41 107(5) . . . . ?
O15 Zr1 O41 C41 -141(5) . . . . ?
O16 Zr1 O41 C41 -174(5) . . . . ?
Zr1 O41 C41 C42 121(5) . . . . ?
Zr1 O41 C41 C44 -92(5) . . . . ?
Zr1 O41 C41 C431 -38(5) . . . . ?
Zr1 O41 C41 C421 82(5) . . . . ?
Zr1 O41 C41 C441 -139(5) . . . . ?
Zr1 O41 C41 C43 12(5) . . . . ?
O61 Zr2 O51 C51 171.3(13) . . . . ?
O21 Zr2 O51 C51 75.5(13) . . . . ?
O29 Zr2 O51 C51 -88.4(13) . . . . ?
O25 Zr2 O51 C51 -33.3(16) . . . . ?
O210 Zr2 O51 C51 -2.8(13) . . . . ?
Zr2 O51 C51 C52 14.4(15) . . . . ?
Zr2 O51 C51 C54 134.7(12) . . . . ?
Zr2 O51 C51 C53 -105.7(13) . . . . ?
O51 Zr2 O61 C61 7.9(8) . . . . ?
O21 Zr2 O61 C61 106.5(8) . . . . ?
O29 Zr2 O61 C61 -88.0(8) . . . . ?
O25 Zr2 O61 C61 -166.5(8) . . . . ?
O210 Zr2 O61 C61 155.3(7) . . . . ?
Zr2 O61 C61 C62 -130.6(7) . . . . ?
Zr2 O61 C61 C64 109.9(8) . . . . ?
Zr2 O61 C61 C63 -10.4(10) . . . . ?
O19 C19 O110 Zr1 175.4(2) . . . . ?
C18 C19 O110 Zr1 -3.9(5) . . . . ?
O41 Zr1 O110 C19 92.4(3) . . . . ?
O31 Zr1 O110 C19 -166.5(3) . . . . ?
O11 Zr1 O110 C19 -37.4(5) . . . . ?
O15 Zr1 O110 C19 -76.7(3) . . . . ?
O16 Zr1 O110 C19 4.2(3) . . . . ?
C12 O12 C121 C124 -60.7(4) . . . . ?
C12 O12 C121 C123 64.5(4) . . . . ?
C12 O12 C121 C122 -178.1(3) . . . . ?
C14 O14 C141 C143 61.7(5) . . . . ?
C14 O14 C141 C142 179.7(3) . . . . ?
C14 O14 C141 C144 -63.0(5) . . . . ?
C17 O17 C171 C173 58.5(5) . . . . ?
C17 O17 C171 C174 -66.6(5) . . . . ?
C17 O17 C171 C172 176.3(3) . . . . ?
C19 O19 C191 C192 176.6(3) . . . . ?
C19 O19 C191 C193 59.7(4) . . . . ?
C19 O19 C191 C194 -65.5(4) . . . . ?
C22 O22 C221 C223 -64.1(4) . . . . ?
C22 O22 C221 C222 178.2(3) . . . . ?
C22 O22 C221 C224 61.1(4) . . . . ?
C24 O24 C241 C243 -57.8(4) . . . . ?
C24 O24 C241 C242 -175.2(3) . . . . ?
C24 O24 C241 C244 67.5(4) . . . . ?
C26 O26 C261 C264 64.6(4) . . . . ?
C26 O26 C261 C263 -61.5(5) . . . . ?
C26 O26 C261 C262 -178.3(4) . . . . ?
C28 O28 C281 C283 60.1(4) . . . . ?
C28 O28 C281 C284 -64.5(4) . . . . ?
C28 O28 C281 C282 177.3(3) . . . . ?
